data_7021512
loop_
_publ_author_name
'Chang, Tsuhen M.'
'Tomat, Elisa'

_publ_section_title
;
 Disulfide/thiol switches in thiosemicarbazone ligands for redox-directed
 iron chelation.
;
_journal_issue 22
_journal_name_full 'Dalton transactions (Cambridge, England : 2003)'
_journal_page_first 7846
_journal_page_last 7849
_journal_paper_doi 10.1039/c3dt50824b
_journal_volume 42
_journal_year 2013
_chemical_formula_moiety 'C16 H16 Fe N6 S4, B F4, 2(C4 H8 O)'
_chemical_formula_sum 'C24 H32 B F4 Fe N6 O2 S4'
_chemical_formula_weight 707.46
_chemical_name_systematic
;
?
;
_space_group_crystal_system monoclinic
_space_group_IT_number 14
_space_group_name_Hall '-P 2yn'
_space_group_name_H-M_alt 'P 1 21/n 1'
_symmetry_space_group_name_Hall '-P 2yn'
_symmetry_space_group_name_H-M 'P 1 21/n 1'
_atom_sites_solution_hydrogens geom
_atom_sites_solution_primary direct
_atom_sites_solution_secondary difmap
_audit_creation_date 2012-12-11
_audit_creation_method
;
Olex2 1.2
(compiled Oct 26 2012 17:09:49, GUI svn.r4371)
;
_cell_angle_alpha 90.00
_cell_angle_beta 94.284(3)
_cell_angle_gamma 90.00
_cell_formula_units_Z 4
_cell_length_a 10.8891(8)
_cell_length_b 10.8996(7)
_cell_length_c 25.8263(19)
_cell_measurement_reflns_used 4645
_cell_measurement_temperature 100
_cell_measurement_theta_max 23.56
_cell_measurement_theta_min 2.45
_cell_volume 3056.7(4)
_computing_data_reduction 'SAINT v7.68A (Bruker, 2009)'
_computing_molecular_graphics
;
O. V. Dolomanov, L. J. Bourhis, R. J. Gildea, J. A. K. Howard and H. Puschmann,
OLEX2: a complete structure solution, refinement and analysis program.
J. Appl. Cryst. (2009). 42, 339-341.
;
_computing_publication_material
;
O. V. Dolomanov, L. J. Bourhis, R. J. Gildea, J. A. K. Howard and H. Puschmann,
OLEX2: a complete structure solution, refinement and analysis program.
J. Appl. Cryst. (2009). 42, 339-341.
;
_computing_structure_refinement
;
XL, G.M. Sheldrick, Acta Cryst.
(2008). A64, 112-122
;
_computing_structure_solution
;
XS, G.M. Sheldrick, Acta Cryst.
(2008). A64, 112-122
;
_diffrn_ambient_temperature 100
_diffrn_detector_area_resol_mean 8
_diffrn_measured_fraction_theta_full 1.000
_diffrn_measured_fraction_theta_max 1.000
_diffrn_measurement_device_type 'Bruker APEX-II CCD'
_diffrn_measurement_method '\f and \w scans'
_diffrn_radiation_monochromator graphite
_diffrn_radiation_type MoK\a
_diffrn_radiation_wavelength 0.71073
_diffrn_reflns_av_R_equivalents 0.0594
_diffrn_reflns_av_unetI/netI 0.0545
_diffrn_reflns_limit_h_max 12
_diffrn_reflns_limit_h_min -12
_diffrn_reflns_limit_k_max 9
_diffrn_reflns_limit_k_min -12
_diffrn_reflns_limit_l_max 30
_diffrn_reflns_limit_l_min -30
_diffrn_reflns_number 25909
_diffrn_reflns_theta_full 25.00
_diffrn_reflns_theta_max 25.03
_diffrn_reflns_theta_min 1.58
_diffrn_source 'sealed tube'
_diffrn_source_current 30.0
_diffrn_source_power 1.5
_diffrn_source_voltage 50.0
_diffrn_standards_number 0
_exptl_absorpt_coefficient_mu 0.826
_exptl_absorpt_correction_T_max 0.7453
_exptl_absorpt_correction_T_min 0.6583
_exptl_absorpt_correction_type multi-scan
_exptl_absorpt_process_details
;
SADABS-2008/1 (Bruker,2008) was used for absorption correction.
wR2(int) was 0.0642 before and 0.0545 after correction.
The Ratio of minimum to maximum transmission is 0.8833.
The \l/2 correction factor is 0.0015.
;
_exptl_crystal_colour 'dull black'
_exptl_crystal_colour_lustre dull
_exptl_crystal_colour_primary black
_exptl_crystal_density_diffrn 1.537
_exptl_crystal_density_method 'not measured'
_exptl_crystal_description plate
_exptl_crystal_F_000 1460
_exptl_crystal_size_max 0.213
_exptl_crystal_size_mid 0.123
_exptl_crystal_size_min 0.031
_refine_diff_density_max 0.476
_refine_diff_density_min -0.385
_refine_diff_density_rms 0.070
_refine_ls_extinction_method none
_refine_ls_goodness_of_fit_ref 1.011
_refine_ls_hydrogen_treatment mixed
_refine_ls_matrix_type full
_refine_ls_number_parameters 441
_refine_ls_number_reflns 5387
_refine_ls_number_restraints 48
_refine_ls_restrained_S_all 1.011
_refine_ls_R_factor_all 0.0668
_refine_ls_R_factor_gt 0.0377
_refine_ls_shift/su_max 0.001
_refine_ls_shift/su_mean 0.000
_refine_ls_structure_factor_coef Fsqd
_refine_ls_weighting_details 'calc w=1/[\s^2^(Fo^2^)+(0.0298P)^2^+2.7119P] where P=(Fo^2^+2Fc^2^)/3'
_refine_ls_weighting_scheme calc
_refine_ls_wR_factor_gt 0.0745
_refine_ls_wR_factor_ref 0.0850
_reflns_number_gt 3891
_reflns_number_total 5387
_reflns_threshold_expression >2sigma(I)
_cod_data_source_file c3dt50824b.txt
_cod_data_source_block mo_et205b_0mtest
_cod_database_code 7021512
_olex2_refinement_description
;
1. Fixed Uiso
At 1.2 times of:
{H12A,H12B} of C12, {H15C,H15D} of C15B, H3BC of C3B, {H14C,H14D} of C14B,
{H9AA,H9AB,H9BC,H9BD} of C9, {H14A,H14B} of C14, {H15A,H15B} of C15, H2A of
C2, H2BA of C2B, H4 of C4, {H13A,H13B,H13C,H13D} of C13, {H16A,H16B,H16C,
H16D} of C16, H4B of C4B, {H10A,H10B} of C10A, H3 of C3, H5 of C5, {H10C,
H10D} of C10B, H7B of C7B, H5B of C5B, H7 of C7, {H11A,H11B,H11C,H11D} of C11
2. Restrained distances
N2B-H2B = N3B-H3BB = N3B-H3BA = N3-H3B = N3-H3A = N2-H2
0.87 with sigma of 0.02
3. Uiso/Uaniso restraints and constraints
C13 ~ C14 ~ C15 ~ C16: within 1.7A with sigma of 0.04 and sigma for terminal atoms of 0.08
Uanis(C13) ~ Ueq, Uanis(C14) ~ Ueq, Uanis(C15) ~ Ueq, Uanis(C16) ~ Ueq: with sigma of 0.1 and sigma for terminal atoms of 0.2
4. Others
1-Sof(H9AB)=1-Sof(H9AB)=Sof(H9BC)=Sof(H9BD)=1-Sof(H9AB)=1-Sof(H9AB)=Sof(H11C)=
Sof(H11D)=1-Sof(H9AB)=1-Sof(H9AB)=1-Sof(H9AB)=Sof(C10B)=Sof(H10C)=Sof(H10D)
1-Sof(H16B)=1-Sof(H16B)=Sof(H16C)=Sof(H16D)=1-Sof(H16B)=1-Sof(H16B)=Sof(H13C)=
Sof(H13D)=1-Sof(H16B)=1-Sof(H16B)=1-Sof(H16B)=1-Sof(H16B)=1-Sof(H16B)=1-
Sof(H16B)=1-Sof(H16B)=Sof(O2B)=Sof(C15B)=Sof(H15C)=Sof(H15D)=Sof(C14B)=
Sof(H14C)=Sof(H14D)
5.a Secondary CH2 refined with riding coordinates:
C16(H16A,H16B), C16(H16C,H16D), C13(H13A,H13B), C13(H13C,H13D), C15(H15A,
H15B), C14(H14A,H14B), C15B(H15C,H15D), C14B(H14C,H14D), C9(H9AA,H9AB),
C9(H9BC,H9BD), C12(H12A,H12B), C11(H11A,H11B), C11(H11C,H11D), C10A(H10A,H10B),
C10B(H10C,H10D)
5.b Aromatic/amide H refined with riding coordinates:
C7(H7), C2B(H2BA), C2(H2A), C4(H4), C3B(H3BC), C5B(H5B), C7B(H7B), C5(H5),
C3(H3), C4B(H4B)
;

loop_
_space_group_symop_id
_space_group_symop_operation_xyz
1 'x, y, z'
2 '-x+1/2, y+1/2, -z+1/2'
3 '-x, -y, -z'
4 'x-1/2, -y-1/2, z-1/2'

loop_
_atom_site_label
_atom_site_type_symbol
_atom_site_fract_x
_atom_site_fract_y
_atom_site_fract_z
_atom_site_U_iso_or_equiv
_atom_site_adp_type
_atom_site_occupancy
_atom_site_symmetry_multiplicity
_atom_site_calc_flag
_atom_site_refinement_flags
_atom_site_disorder_assembly
_atom_site_disorder_group
Fe1 Fe 0.90265(4) 0.08753(4) 0.642817(16) 0.01758(12) Uani 1 1 d . . .
S2B S 1.02593(7) 0.23689(7) 0.60650(3) 0.01906(18) Uani 1 1 d . . .
S2 S 0.81343(7) 0.05518(7) 0.55901(3) 0.02346(19) Uani 1 1 d . . .
S1 S 0.98720(8) 0.13082(7) 0.72096(3) 0.02240(19) Uani 1 1 d . . .
S1B S 0.78220(8) -0.05418(7) 0.67278(3) 0.0266(2) Uani 1 1 d . . .
N1 N 1.0135(2) -0.0453(2) 0.62893(9) 0.0172(5) Uani 1 1 d . . .
F2 F 0.17692(17) 0.50237(15) 0.54671(7) 0.0336(5) Uani 1 1 d . . .
F4 F 0.07934(17) 0.68471(16) 0.53609(7) 0.0357(5) Uani 1 1 d . . .
F3 F 0.27053(18) 0.65863(18) 0.50765(8) 0.0412(5) Uani 1 1 d . . .
N1B N 0.7909(2) 0.2217(2) 0.65248(9) 0.0192(6) Uani 1 1 d . . .
N3 N 0.8935(3) -0.1236(3) 0.50149(11) 0.0277(7) Uani 1 1 d D . .
C7 C 1.0959(3) -0.1017(3) 0.65908(11) 0.0191(7) Uani 1 1 d . . .
H7 H 1.1398 -0.1651 0.6432 0.023 Uiso 1 1 calc R . .
N2 N 1.0009(2) -0.0939(2) 0.57898(10) 0.0219(6) Uani 1 1 d D . .
N2B N 0.8073(2) 0.3260(2) 0.62204(10) 0.0220(6) Uani 1 1 d D . .
C6 C 1.1295(3) -0.0811(3) 0.71300(11) 0.0185(7) Uani 1 1 d . . .
C2B C 0.6171(3) -0.0672(3) 0.74364(12) 0.0262(8) Uani 1 1 d . . .
H2BA H 0.6311 -0.1530 0.7413 0.031 Uiso 1 1 calc R . .
C8 C 0.9072(3) -0.0615(3) 0.54511(12) 0.0213(7) Uani 1 1 d . . .
F1 F 0.2437(2) 0.66868(18) 0.59389(8) 0.0458(5) Uani 1 1 d . . .
C1B C 0.6814(3) 0.0125(3) 0.71308(12) 0.0221(7) Uani 1 1 d . . .
N3B N 0.9301(3) 0.4523(2) 0.57897(11) 0.0261(6) Uani 1 1 d D . .
C6B C 0.6554(3) 0.1398(3) 0.71578(12) 0.0228(7) Uani 1 1 d . . .
C8B C 0.9143(3) 0.3450(3) 0.60201(11) 0.0200(7) Uani 1 1 d . . .
C2 C 1.1280(3) 0.0194(3) 0.79615(12) 0.0255(7) Uani 1 1 d . . .
H2A H 1.1010 0.0844 0.8170 0.031 Uiso 1 1 calc R . .
C4 C 1.2486(3) -0.1627(3) 0.78868(13) 0.0270(8) Uani 1 1 d . . .
H4 H 1.3017 -0.2239 0.8041 0.032 Uiso 1 1 calc R . .
C3B C 0.5343(3) -0.0249(3) 0.77690(13) 0.0296(8) Uani 1 1 d . . .
H3BC H 0.4923 -0.0812 0.7974 0.036 Uiso 1 1 calc R . .
C1 C 1.0860(3) 0.0148(3) 0.74345(12) 0.0208(7) Uani 1 1 d . . .
C5B C 0.5703(3) 0.1799(3) 0.75004(13) 0.0296(8) Uani 1 1 d . . .
H5B H 0.5527 0.2651 0.7521 0.036 Uiso 1 1 calc R . .
C7B C 0.7025(3) 0.2324(3) 0.68313(12) 0.0231(7) Uani 1 1 d . . .
H7B H 0.6644 0.3107 0.6841 0.028 Uiso 1 1 calc R . .
C5 C 1.2117(3) -0.1672(3) 0.73680(12) 0.0243(7) Uani 1 1 d . . .
H5 H 1.2427 -0.2307 0.7162 0.029 Uiso 1 1 calc R . .
C3 C 1.2069(3) -0.0669(3) 0.81840(12) 0.0282(8) Uani 1 1 d . . .
H3 H 1.2332 -0.0613 0.8542 0.034 Uiso 1 1 calc R . .
B1 B 0.1958(4) 0.6284(3) 0.54586(15) 0.0266(9) Uani 1 1 d . . .
C4B C 0.5116(3) 0.0999(3) 0.78072(13) 0.0324(8) Uani 1 1 d . . .
H4B H 0.4558 0.1295 0.8044 0.039 Uiso 1 1 calc R . .
O1 O 0.6470(3) 0.5152(2) 0.61556(11) 0.0658(9) Uani 1 1 d . B .
C16 C 0.6390(5) -0.1734(4) 0.4075(2) 0.0715(15) Uani 1 1 d U . .
H16A H 0.6267 -0.1903 0.3698 0.086 Uiso 0.721(5) 1 calc PR A 3
H16B H 0.6735 -0.2481 0.4250 0.086 Uiso 0.721(5) 1 calc PR A 3
H16C H 0.5597 -0.2174 0.4084 0.086 Uiso 0.279(5) 1 calc PR A 4
H16D H 0.7071 -0.2338 0.4081 0.086 Uiso 0.279(5) 1 calc PR A 4
C13 C 0.6420(4) 0.0335(4) 0.4215(3) 0.0856(18) Uani 1 1 d U . .
H13A H 0.6730 0.0868 0.4507 0.103 Uiso 0.721(5) 1 calc PR A 3
H13B H 0.6370 0.0827 0.3892 0.103 Uiso 0.721(5) 1 calc PR A 3
H13C H 0.5957 0.0901 0.4429 0.103 Uiso 0.279(5) 1 calc PR A 4
H13D H 0.7246 0.0693 0.4184 0.103 Uiso 0.279(5) 1 calc PR A 4
O2 O 0.7244(3) -0.0710(3) 0.41667(15) 0.0411(11) Uani 0.721(5) 1 d P A 3
C15 C 0.5273(6) -0.1438(6) 0.4269(3) 0.083(3) Uani 0.721(5) 1 d PU A 3
H15A H 0.5207 -0.1815 0.4614 0.099 Uiso 0.721(5) 1 calc PR A 3
H15B H 0.4578 -0.1729 0.4031 0.099 Uiso 0.721(5) 1 calc PR A 3
C14 C 0.5266(7) -0.0127(6) 0.4306(5) 0.130(4) Uani 0.721(5) 1 d PU A 3
H14A H 0.4639 0.0214 0.4048 0.155 Uiso 0.721(5) 1 calc PR A 3
H14B H 0.5048 0.0121 0.4656 0.155 Uiso 0.721(5) 1 calc PR A 3
O2B O 0.6564(10) -0.0873(8) 0.4492(4) 0.049(3) Uani 0.279(5) 1 d P A 4
C15B C 0.6397(15) -0.0874(13) 0.3599(5) 0.051(4) Uani 0.279(5) 1 d P A 4
H15C H 0.7248 -0.0740 0.3500 0.062 Uiso 0.279(5) 1 calc PR A 4
H15D H 0.5900 -0.1226 0.3298 0.062 Uiso 0.279(5) 1 calc PR A 4
C14B C 0.5863(16) 0.0264(18) 0.3762(6) 0.065(5) Uani 0.279(5) 1 d P A 4
H14C H 0.6066 0.0962 0.3539 0.077 Uiso 0.279(5) 1 calc PR A 4
H14D H 0.4959 0.0204 0.3776 0.077 Uiso 0.279(5) 1 calc PR A 4
C9 C 0.6661(4) 0.6321(3) 0.63696(16) 0.0491(11) Uani 1 1 d . . .
H9AA H 0.7519 0.6591 0.6335 0.059 Uiso 0.693(11) 1 calc PR B 1
H9AB H 0.6506 0.6317 0.6742 0.059 Uiso 0.693(11) 1 calc PR B 1
H9BC H 0.7434 0.6374 0.6596 0.059 Uiso 0.307(11) 1 calc PR B 2
H9BD H 0.5958 0.6602 0.6561 0.059 Uiso 0.307(11) 1 calc PR B 2
C12 C 0.5603(5) 0.5232(4) 0.57058(19) 0.0718(15) Uani 1 1 d . . .
H12A H 0.4750 0.5100 0.5802 0.086 Uiso 1 1 calc R B .
H12B H 0.5794 0.4621 0.5440 0.086 Uiso 1 1 calc R . .
C11 C 0.5768(5) 0.6490(6) 0.5516(2) 0.092(2) Uani 1 1 d . B .
H11A H 0.5065 0.6770 0.5280 0.110 Uiso 0.693(11) 1 calc PR B 1
H11B H 0.6549 0.6595 0.5348 0.110 Uiso 0.693(11) 1 calc PR B 1
H11C H 0.5919 0.6463 0.5143 0.110 Uiso 0.307(11) 1 calc PR B 2
H11D H 0.5003 0.6963 0.5552 0.110 Uiso 0.307(11) 1 calc PR B 2
C10A C 0.5800(7) 0.7136(5) 0.6082(3) 0.065(3) Uani 0.693(11) 1 d P B 1
H10A H 0.6114 0.7987 0.6074 0.078 Uiso 0.693(11) 1 calc PR B 1
H10B H 0.4980 0.7131 0.6224 0.078 Uiso 0.693(11) 1 calc PR B 1
C10B C 0.6756(16) 0.7084(11) 0.5792(5) 0.048(5) Uani 0.307(11) 1 d P B 2
H10C H 0.6614 0.7977 0.5825 0.057 Uiso 0.307(11) 1 calc PR B 2
H10D H 0.7548 0.6937 0.5638 0.057 Uiso 0.307(11) 1 calc PR B 2
H2 H 1.042(2) -0.158(2) 0.5728(11) 0.020(9) Uiso 1 1 d D . .
H3BA H 0.996(2) 0.465(3) 0.5645(12) 0.029(10) Uiso 1 1 d D . .
H3BB H 0.868(2) 0.502(3) 0.5716(14) 0.050(12) Uiso 1 1 d D . .
H3A H 0.941(3) -0.182(2) 0.4957(14) 0.039(11) Uiso 1 1 d D . .
H2B H 0.754(2) 0.383(2) 0.6225(13) 0.035(10) Uiso 1 1 d D . .
H3B H 0.835(3) -0.102(3) 0.4793(12) 0.046(12) Uiso 1 1 d D . .

loop_
_atom_site_aniso_label
_atom_site_aniso_U_11
_atom_site_aniso_U_22
_atom_site_aniso_U_33
_atom_site_aniso_U_23
_atom_site_aniso_U_13
_atom_site_aniso_U_12
Fe1 0.0208(2) 0.0141(2) 0.0177(2) 0.00184(18) 0.00037(18) -0.00181(18)
S2B 0.0225(4) 0.0171(4) 0.0173(4) 0.0018(3) -0.0006(3) -0.0027(3)
S2 0.0249(4) 0.0210(4) 0.0233(4) -0.0010(3) -0.0055(3) -0.0011(3)
S1 0.0339(5) 0.0159(4) 0.0169(4) 0.0011(3) -0.0011(3) 0.0009(4)
S1B 0.0323(5) 0.0155(4) 0.0330(5) 0.0016(4) 0.0099(4) -0.0047(3)
N1 0.0213(14) 0.0163(12) 0.0140(13) 0.0000(11) 0.0012(11) -0.0041(11)
F2 0.0387(12) 0.0191(9) 0.0437(12) 0.0031(9) 0.0086(9) 0.0013(8)
F4 0.0353(12) 0.0310(10) 0.0405(12) 0.0001(9) 0.0009(9) 0.0084(9)
F3 0.0380(12) 0.0448(12) 0.0425(12) 0.0097(10) 0.0136(10) -0.0083(10)
N1B 0.0224(14) 0.0134(12) 0.0214(14) 0.0050(11) -0.0002(11) -0.0047(11)
N3 0.0348(19) 0.0248(16) 0.0223(16) -0.0050(14) -0.0062(14) 0.0005(15)
C7 0.0169(16) 0.0187(15) 0.0223(17) 0.0014(14) 0.0047(13) -0.0009(13)
N2 0.0277(16) 0.0195(14) 0.0186(14) -0.0037(12) 0.0016(12) 0.0034(13)
N2B 0.0249(16) 0.0159(13) 0.0259(15) 0.0060(12) 0.0059(13) 0.0016(12)
C6 0.0132(15) 0.0225(16) 0.0199(16) 0.0031(14) 0.0016(13) -0.0029(13)
C2B 0.0254(18) 0.0227(17) 0.0303(19) 0.0075(15) 0.0011(15) -0.0028(15)
C8 0.0255(18) 0.0193(16) 0.0186(17) 0.0015(14) -0.0012(14) -0.0074(14)
F1 0.0572(14) 0.0449(12) 0.0335(12) -0.0049(10) -0.0089(10) -0.0056(11)
C1B 0.0200(17) 0.0217(16) 0.0243(18) 0.0031(14) 0.0007(14) -0.0029(14)
N3B 0.0315(18) 0.0190(14) 0.0286(16) 0.0073(13) 0.0082(14) -0.0017(14)
C6B 0.0174(17) 0.0238(16) 0.0273(18) 0.0073(15) 0.0030(14) -0.0011(14)
C8B 0.0265(18) 0.0176(16) 0.0152(16) 0.0002(13) -0.0031(14) -0.0036(14)
C2 0.035(2) 0.0224(16) 0.0192(17) -0.0004(14) 0.0006(15) -0.0042(15)
C4 0.0192(17) 0.0314(18) 0.0296(19) 0.0072(16) -0.0043(15) 0.0004(15)
C3B 0.0234(18) 0.0308(18) 0.035(2) 0.0149(16) 0.0026(15) -0.0028(15)
C1 0.0212(17) 0.0192(16) 0.0220(17) 0.0047(14) 0.0015(14) -0.0058(13)
C5B 0.0246(19) 0.0252(17) 0.040(2) 0.0076(16) 0.0077(16) 0.0027(15)
C7B 0.0233(18) 0.0178(16) 0.0280(18) -0.0003(14) 0.0006(15) 0.0021(14)
C5 0.0193(17) 0.0265(17) 0.0271(18) 0.0023(15) 0.0014(14) 0.0010(14)
C3 0.0307(19) 0.0325(19) 0.0203(17) 0.0067(15) -0.0049(15) -0.0068(16)
B1 0.027(2) 0.0237(19) 0.029(2) 0.0014(17) -0.0009(18) 0.0027(17)
C4B 0.0248(19) 0.037(2) 0.036(2) 0.0092(17) 0.0108(16) 0.0056(16)
O1 0.077(2) 0.0442(16) 0.069(2) -0.0249(15) -0.0424(17) 0.0338(15)
C16 0.065(3) 0.068(3) 0.082(4) -0.040(3) 0.006(3) -0.017(3)
C13 0.054(3) 0.059(3) 0.139(6) 0.035(3) -0.018(3) 0.004(3)
O2 0.026(2) 0.060(3) 0.037(2) 0.0040(19) 0.0023(17) 0.0026(18)
C15 0.041(4) 0.063(4) 0.144(7) 0.004(5) 0.012(4) -0.012(3)
C14 0.058(5) 0.057(5) 0.282(13) 0.052(6) 0.071(6) 0.025(4)
O2B 0.073(8) 0.039(5) 0.031(6) -0.005(5) -0.025(6) -0.009(5)
C15B 0.068(11) 0.061(10) 0.027(8) -0.011(7) 0.019(7) -0.027(9)
C14B 0.058(11) 0.109(15) 0.025(8) 0.003(9) -0.004(8) 0.021(10)
C9 0.047(3) 0.046(2) 0.052(3) -0.025(2) -0.013(2) 0.013(2)
C12 0.077(3) 0.069(3) 0.063(3) -0.029(3) -0.031(3) 0.036(3)
C11 0.057(3) 0.151(6) 0.062(4) 0.051(4) -0.031(3) -0.025(4)
C10A 0.051(5) 0.021(3) 0.118(7) -0.007(3) -0.036(5) 0.000(3)
C10B 0.081(13) 0.033(7) 0.030(7) -0.010(6) 0.012(7) -0.006(7)

loop_
_atom_type_symbol
_atom_type_description
_atom_type_scat_dispersion_real
_atom_type_scat_dispersion_imag
_atom_type_scat_source
C C 0.0033 0.0016 'International Tables Vol C Tables 4.2.6.8 and 6.1.1.4'
H H 0.0000 0.0000 'International Tables Vol C Tables 4.2.6.8 and 6.1.1.4'
B B 0.0013 0.0007 'International Tables Vol C Tables 4.2.6.8 and 6.1.1.4'
N N 0.0061 0.0033 'International Tables Vol C Tables 4.2.6.8 and 6.1.1.4'
O O 0.0106 0.0060 'International Tables Vol C Tables 4.2.6.8 and 6.1.1.4'
F F 0.0171 0.0103 'International Tables Vol C Tables 4.2.6.8 and 6.1.1.4'
S S 0.1246 0.1234 'International Tables Vol C Tables 4.2.6.8 and 6.1.1.4'
Fe Fe 0.3463 0.8444 'International Tables Vol C Tables 4.2.6.8 and 6.1.1.4'

loop_
_geom_angle_atom_site_label_1
_geom_angle_atom_site_label_2
_geom_angle_atom_site_label_3
_geom_angle
S2 Fe1 S2B 86.85(3)
S1 Fe1 S2B 90.30(3)
S1 Fe1 S2 176.33(3)
S1B Fe1 S2B 176.98(4)
S1B Fe1 S2 90.13(3)
S1B Fe1 S1 92.71(3)
N1 Fe1 S2B 93.54(7)
N1 Fe1 S2 86.39(7)
N1 Fe1 S1 96.10(7)
N1 Fe1 S1B 86.35(7)
N1B Fe1 S2B 84.92(7)
N1B Fe1 S2 90.66(7)
N1B Fe1 S1 86.78(8)
N1B Fe1 S1B 95.04(7)
N1B Fe1 N1 176.74(10)
C8B S2B Fe1 94.66(11)
C8 S2 Fe1 95.43(11)
C1 S1 Fe1 110.91(11)
C1B S1B Fe1 109.75(10)
C7 N1 Fe1 131.0(2)
C7 N1 N2 113.1(2)
N2 N1 Fe1 115.91(18)
N2B N1B Fe1 115.69(19)
C7B N1B Fe1 130.6(2)
C7B N1B N2B 113.7(2)
N1 C7 C6 128.6(3)
C8 N2 N1 121.5(3)
C8B N2B N1B 119.9(3)
C1 C6 C7 126.0(3)
C5 C6 C7 115.3(3)
C5 C6 C1 118.7(3)
C3B C2B C1B 121.7(3)
N3 C8 S2 122.6(3)
N3 C8 N2 117.1(3)
N2 C8 S2 120.2(2)
C2B C1B S1B 116.5(2)
C2B C1B C6B 118.0(3)
C6B C1B S1B 125.4(2)
C1B C6B C7B 125.3(3)
C5B C6B C1B 118.8(3)
C5B C6B C7B 115.8(3)
N2B C8B S2B 120.8(2)
N2B C8B N3B 117.3(3)
N3B C8B S2B 121.8(3)
C3 C2 C1 122.0(3)
C5 C4 C3 118.8(3)
C2B C3B C4B 120.2(3)
C6 C1 S1 125.4(2)
C2 C1 S1 116.6(2)
C2 C1 C6 117.9(3)
C4B C5B C6B 121.8(3)
N1B C7B C6B 127.6(3)
C4 C5 C6 122.3(3)
C2 C3 C4 120.2(3)
F2 B1 F4 107.4(3)
F3 B1 F2 110.3(3)
F3 B1 F4 110.0(3)
F3 B1 F1 111.6(3)
F1 B1 F2 110.3(3)
F1 B1 F4 107.2(3)
C5B C4B C3B 119.4(3)
C9 O1 C12 109.4(3)
O2 C16 C15B 68.0(6)
C15 C16 O2 109.2(4)
C15 C16 O2B 69.3(6)
C15 C16 C15B 101.7(8)
O2B C16 O2 47.9(5)
O2B C16 C15B 101.1(7)
O2 C13 O2B 46.7(5)
C14 C13 O2 107.5(4)
C14 C13 O2B 70.4(6)
C14B C13 O2 97.3(9)
C14B C13 C14 76.1(9)
C14B C13 O2B 114.1(10)
C16 O2 C13 102.8(3)
C16 C15 C14 105.4(6)
C13 C14 C15 109.9(6)
C16 O2B C13 102.4(7)
C14B C15B C16 105.1(10)
C13 C14B C15B 98.4(12)
O1 C9 C10A 106.5(3)
O1 C9 C10B 96.6(5)
C10A C9 C10B 48.6(6)
O1 C12 C11 103.6(4)
C12 C11 C10A 95.7(4)
C10B C11 C12 111.7(6)
C10B C11 C10A 51.5(6)
C9 C10A C11 99.5(5)
C11 C10B C9 97.1(8)

loop_
_geom_bond_atom_site_label_1
_geom_bond_atom_site_label_2
_geom_bond_distance
Fe1 S2B 2.3494(8)
Fe1 S2 2.3321(9)
Fe1 S1 2.2058(9)
Fe1 S1B 2.2038(9)
Fe1 N1 1.935(2)
Fe1 N1B 1.931(2)
S2B C8B 1.690(3)
S2 C8 1.686(3)
S1 C1 1.732(3)
S1B C1B 1.728(3)
N1 C7 1.299(4)
N1 N2 1.392(3)
F2 B1 1.390(4)
F4 B1 1.415(4)
F3 B1 1.365(4)
N1B N2B 1.401(3)
N1B C7B 1.297(4)
N3 C8 1.313(4)
C7 C6 1.431(4)
N2 C8 1.340(4)
N2B C8B 1.326(4)
C6 C1 1.411(4)
C6 C5 1.407(4)
C2B C1B 1.397(4)
C2B C3B 1.371(4)
F1 B1 1.381(4)
C1B C6B 1.418(4)
N3B C8B 1.329(4)
C6B C5B 1.398(4)
C6B C7B 1.434(4)
C2 C1 1.404(4)
C2 C3 1.371(4)
C4 C5 1.371(4)
C4 C3 1.392(5)
C3B C4B 1.387(4)
C5B C4B 1.369(4)
O1 C9 1.398(4)
O1 C12 1.444(5)
C16 O2 1.461(5)
C16 C15 1.388(8)
C16 O2B 1.430(10)
C16 C15B 1.548(14)
C13 O2 1.461(6)
C13 C14 1.390(8)
C13 O2B 1.500(10)
C13 C14B 1.278(15)
C15 C14 1.432(9)
C15B C14B 1.45(2)
C9 C10A 1.455(6)
C9 C10B 1.719(13)
C12 C11 1.471(7)
C11 C10A 1.620(9)
C11 C10B 1.403(15)

loop_
_geom_hbond_atom_site_label_D
_geom_hbond_atom_site_label_H
_geom_hbond_atom_site_label_A
_geom_hbond_distance_DH
_geom_hbond_distance_HA
_geom_hbond_distance_DA
_geom_hbond_angle_DHA
_geom_hbond_site_symmetry_A
N3 H3A S2B 0.847(18) 2.75(3) 3.231(3) 117(3) 3_756
N2B H2B O1 0.858(18) 1.846(19) 2.699(4) 172(3) .
N3 H3B O2 0.854(18) 1.97(2) 2.813(5) 167(4) .
N3 H3B O2B 0.854(18) 2.05(2) 2.851(10) 156(3) .

loop_
_geom_torsion_atom_site_label_1
_geom_torsion_atom_site_label_2
_geom_torsion_atom_site_label_3
_geom_torsion_atom_site_label_4
_geom_torsion
Fe1 S2B C8B N2B 6.4(2)
Fe1 S2B C8B N3B -174.3(2)
Fe1 S2 C8 N3 175.7(3)
Fe1 S2 C8 N2 -4.8(2)
Fe1 S1 C1 C6 13.3(3)
Fe1 S1 C1 C2 -168.5(2)
Fe1 S1B C1B C2B -166.9(2)
Fe1 S1B C1B C6B 16.0(3)
Fe1 N1 C7 C6 0.0(5)
Fe1 N1 N2 C8 -8.5(3)
Fe1 N1B N2B C8B -21.0(3)
Fe1 N1B C7B C6B -6.4(5)
S2B Fe1 S2 C8 94.00(11)
S2B Fe1 S1B C1B -112.4(7)
S2B Fe1 N1 C7 100.5(3)
S2B Fe1 N1 N2 -82.71(18)
S2B Fe1 N1B N2B 19.02(18)
S2B Fe1 N1B C7B -160.3(3)
S2 Fe1 S2B C8B 78.33(10)
S2 Fe1 S1B C1B -113.98(11)
S2 Fe1 N1 C7 -172.9(3)
S2 Fe1 N1 N2 3.90(18)
S2 Fe1 N1B N2B -67.76(19)
S2 Fe1 N1B C7B 113.0(3)
S1 Fe1 S2B C8B -99.35(10)
S1 Fe1 S1B C1B 63.70(11)
S1 Fe1 N1 C7 9.8(3)
S1 Fe1 N1 N2 -173.39(17)
S1 Fe1 N1B N2B 109.60(19)
S1 Fe1 N1B C7B -69.7(3)
S1B Fe1 S2B C8B 76.8(7)
S1B Fe1 S2 C8 -86.08(11)
S1B Fe1 S1 C1 72.82(11)
S1B Fe1 N1 C7 -82.5(3)
S1B Fe1 N1 N2 94.27(18)
S1B Fe1 N1B C7B 22.8(3)
S1B C1B C6B C5B 179.3(2)
S1B C1B C6B C7B 4.3(5)
N1 Fe1 S2B C8B 164.52(12)
N1 Fe1 S2 C8 0.25(12)
N1 Fe1 S1 C1 -13.80(13)
N1 Fe1 S1B C1B 159.65(13)
N1 C7 C6 C1 -6.4(5)
N1 C7 C6 C5 172.4(3)
N1 N2 C8 S2 9.2(4)
N1 N2 C8 N3 -171.2(3)
N1B Fe1 S2B C8B -12.61(12)
N1B Fe1 S2 C8 178.88(12)
N1B Fe1 S1 C1 167.72(13)
N1B Fe1 S1B C1B -23.30(13)
N1B N2B C8B S2B 7.5(4)
N1B N2B C8B N3B -171.9(3)
C7 N1 N2 C8 168.9(3)
C7 C6 C1 S1 -2.7(4)
C7 C6 C1 C2 179.1(3)
C7 C6 C5 C4 -177.3(3)
N2 N1 C7 C6 -176.9(3)
N2B N1B C7B C6B 174.3(3)
C2B C1B C6B C5B 2.2(4)
C2B C1B C6B C7B -172.8(3)
C2B C3B C4B C5B 1.6(5)
C1B C2B C3B C4B 0.4(5)
C1B C6B C5B C4B -0.2(5)
C1B C6B C7B N1B -12.8(5)
C6B C5B C4B C3B -1.7(5)
C3B C2B C1B S1B -179.7(3)
C3B C2B C1B C6B -2.4(5)
C1 C6 C5 C4 1.5(4)
C1 C2 C3 C4 0.4(5)
C5B C6B C7B N1B 172.0(3)
C7B N1B N2B C8B 158.4(3)
C7B C6B C5B C4B 175.3(3)
C5 C6 C1 S1 178.6(2)
C5 C6 C1 C2 0.4(4)
C5 C4 C3 C2 1.5(5)
C3 C2 C1 S1 -179.7(2)
C3 C2 C1 C6 -1.4(4)
C3 C4 C5 C6 -2.5(5)
O1 C9 C10A C11 -33.1(6)
O1 C9 C10B C11 43.0(8)
O1 C12 C11 C10A -44.3(5)
O1 C12 C11 C10B 6.4(9)
C16 C15 C14 C13 -9.0(11)
C16 C15B C14B C13 43.0(14)
O2 C16 C15 C14 20.3(9)
O2 C16 O2B C13 55.9(6)
O2 C16 C15B C14B -67.7(10)
O2 C13 C14 C15 -5.6(11)
O2 C13 O2B C16 -57.5(6)
O2 C13 C14B C15B 6.6(12)
C15 C16 O2 C13 -23.3(7)
C15 C16 O2B C13 -88.7(7)
C15 C16 C15B C14B 38.5(12)
C14 C13 O2 C16 17.1(8)
C14 C13 O2B C16 83.2(8)
C14 C13 C14B C15B -99.7(12)
O2B C16 O2 C13 -58.3(6)
O2B C16 C15 C14 47.4(8)
O2B C16 C15B C14B -32.4(13)
O2B C13 O2 C16 55.8(5)
O2B C13 C14 C15 -34.5(8)
O2B C13 C14B C15B -38.9(15)
C15B C16 O2 C13 71.8(7)
C15B C16 C15 C14 -50.2(9)
C15B C16 O2B C13 9.7(10)
C14B C13 O2 C16 -60.6(10)
C14B C13 C14 C15 87.8(12)
C14B C13 O2B C16 19.1(13)
C9 O1 C12 C11 27.4(5)
C12 O1 C9 C10A 5.9(6)
C12 O1 C9 C10B -42.8(7)
C12 C11 C10A C9 47.3(5)
C12 C11 C10B C9 -29.5(10)
C10A C9 C10B C11 -63.2(9)
C10A C11 C10B C9 50.2(5)
C10B C9 C10A C11 51.1(7)
C10B C11 C10A C9 -66.0(8)
